data_1519940
loop_
_publ_author_name
'Laine, Timo V.'
'Klinga, Martti'
'Maaninen, Arto'
'Aitola, Erkki'
'Leskela, Markku'

_publ_section_title
;
 Effect of Metal on the Ethylene Polymerization Behavior of a
 Diimine-Based Homogeneous Late Transition Metal Catalyst System
;
_journal_name_full 'Acta Chemica Scandinavica'
_journal_page_first 968
_journal_page_last 973
_journal_volume 53
_journal_year 1999
_chemical_formula_sum 'C26 H36 N2'
_chemical_formula_weight 376.57
_space_group_IT_number 14
_symmetry_cell_setting monoclinic
_symmetry_Int_Tables_number 14
_symmetry_space_group_name_Hall '-P 2ybc'
_symmetry_space_group_name_H-M 'P 1 21/c 1'
_cell_angle_alpha 90
_cell_angle_beta 92.89(3)
_cell_angle_gamma 90
_cell_formula_units_Z 2
_cell_length_a 8.624(2)
_cell_length_b 12.710(3)
_cell_length_c 10.868(2)
_cell_volume 1189.7(5)
_diffrn_ambient_temperature 193
_diffrn_radiation_probe x-ray
_diffrn_radiation_type MoK\a
_diffrn_radiation_wavelength 0.71069
_exptl_absorpt_coefficient_mu 0.061
_exptl_crystal_density_diffrn 1.051
_exptl_crystal_F_000 412
_refine_ls_number_parameters 127
_refine_ls_number_reflns 1222
_refine_ls_R_factor_gt 0.0613
_refine_ls_wR_factor_gt 0.1413
_cod_data_source_file Acta-Chem-Scand-1999-53-968-973-1.cif
_cod_data_source_block L
_cod_depositor_comments
;
No atomic coordinates in the paper,
a dummy atom was added.
See CCDC-101588
;
_cod_original_sg_symbol_H-M 'P 21/c'
_cod_database_code 1519940

loop_
_symmetry_equiv_pos_site_id
_symmetry_equiv_pos_as_xyz
1 x,y,z
2 -x,1/2+y,1/2-z
3 -x,-y,-z
4 x,1/2-y,1/2+z

loop_
_atom_site_label
_atom_site_type_symbol
_atom_site_fract_x
_atom_site_fract_y
_atom_site_fract_z
_atom_site_U_iso_or_equiv
_atom_site_calc_flag
? ? ? ? ? ? ?
